data_1506664
loop_
_publ_author_name
'Peters, Ren\'e'
'Fischer, Daniel F.'

_publ_section_title
;
 Preparation and diastereoselective ortho-metalation of chiral ferrocenyl
 imidazolines: remarkable influence of LDA as metalation additive.
;
_journal_issue 19
_journal_name_full 'Organic letters'
_journal_page_first 4137
_journal_page_last 4140
_journal_paper_doi 10.1021/ol051437k
_journal_volume 7
_journal_year 2005
_chemical_absolute_configuration ad
_chemical_compound_source 'Peters group'
_chemical_formula_moiety 'C34 H32 Fe N2 O '
_chemical_formula_sum 'C34 H32 Fe N2 O'
_chemical_formula_weight 540.490
_chemical_name_systematic
;

 ?

;
_space_group_IT_number 4
_symmetry_cell_setting monoclinic
_symmetry_space_group_name_Hall 'P 2yb'
_symmetry_space_group_name_H-M 'P 1 21 1'
_atom_sites_solution_primary direct
_atom_sites_solution_secondary difmap
_audit_creation_method maXus
_cell_angle_alpha 90.00
_cell_angle_beta 104.179(2)
_cell_angle_gamma 90.00
_cell_formula_units_Z 2
_cell_length_a 7.2470(2)
_cell_length_b 20.1918(7)
_cell_length_c 9.7910(4)
_cell_measurement_reflns_used 2823
_cell_measurement_temperature 172
_cell_measurement_theta_max 27.485
_cell_measurement_theta_min 0.998
_cell_volume 1389.07(8)
_computing_cell_refinement 'HKL Scalepack (Otwinowski & Minor 1997)'
_computing_data_collection KappaCCD
_computing_data_reduction 'Denzo and Scalepak (Otwinowski & Minor, 1997)'
_computing_structure_refinement 'SHELXL-97 (Sheldrick, 1997)'
_computing_structure_solution 'SIR97(Cascarano al.,Acta Cryst.,1996,A52,C-79)'
_diffrn_measured_fraction_theta_full 0.998
_diffrn_measured_fraction_theta_max 0.998
_diffrn_measurement_device KappaCCD
_diffrn_measurement_method CCD
_diffrn_orient_matrix_type X=UH
_diffrn_orient_matrix_UB_11 -0.01019
_diffrn_orient_matrix_UB_12 0.11993
_diffrn_orient_matrix_UB_13 0.07595
_diffrn_orient_matrix_UB_21 0.02167
_diffrn_orient_matrix_UB_22 -0.02250
_diffrn_orient_matrix_UB_23 0.03843
_diffrn_orient_matrix_UB_31 0.08970
_diffrn_orient_matrix_UB_32 0.05127
_diffrn_orient_matrix_UB_33 -0.02056
_diffrn_radiation_source 'fine-focus sealed tube'
_diffrn_radiation_type ' MoK\a'
_diffrn_radiation_wavelength_id all
_diffrn_reflns_av_R_equivalents 0.050
_diffrn_reflns_limit_h_max 9
_diffrn_reflns_limit_h_min -9
_diffrn_reflns_limit_k_max 26
_diffrn_reflns_limit_k_min -26
_diffrn_reflns_limit_l_max 12
_diffrn_reflns_limit_l_min -12
_diffrn_reflns_number 5649
_diffrn_reflns_theta_full 27.47
_diffrn_reflns_theta_max 27.47
_diffrn_reflns_theta_min 2.15
_exptl_absorpt_coefficient_mu 0.572
_exptl_absorpt_correction_type none
_exptl_crystal_colour 'light yellow'
_exptl_crystal_density_diffrn 1.292
_exptl_crystal_density_method 'not measured'
_exptl_crystal_description plate
_exptl_crystal_size_max .16
_exptl_crystal_size_mid .14
_exptl_crystal_size_min .04
_refine_diff_density_max 0.295
_refine_diff_density_min -0.335
_refine_diff_density_rms 0.066
_refine_ls_abs_structure_details 'Flack H D (1983), Acta Cryst. A39, 876-881'
_refine_ls_abs_structure_Flack 0.02(2)
_refine_ls_extinction_coef 0.008(2)
_refine_ls_extinction_expression Fc^*^=kFc[1+0.001xFc^2^\l^3^/sin(2\q)]^-1/4^
_refine_ls_extinction_method SHELXL
_refine_ls_goodness_of_fit_ref 0.939
_refine_ls_hydrogen_treatment constr
_refine_ls_matrix_type full
_refine_ls_number_parameters 345
_refine_ls_number_reflns 5636
_refine_ls_number_restraints 1
_refine_ls_restrained_S_all 0.939
_refine_ls_R_factor_all 0.0786
_refine_ls_R_factor_gt 0.0536
_refine_ls_shift/su_max 0.038
_refine_ls_shift/su_mean 0.003
_refine_ls_structure_factor_coef Fsqd
_refine_ls_weighting_details 'calc w=1/[\s^2^(Fo^2^)+ (0.1000P)^2^+0.0000P] where P=(Fo^2^+2Fc^2^)/3'
_refine_ls_weighting_scheme calc
_refine_ls_wR_factor_gt 0.1350
_refine_ls_wR_factor_ref 0.1569
_reflns_number_gt 4442
_reflns_number_total 5636
_reflns_threshold_expression >2sigma(I)
_cod_data_source_file ol051437ksi20050621_020219.cif
_cod_data_source_block global
_cod_depositor_comments
;
The following automatic conversions were performed:

'_symmetry_cell_setting' value 'Monoclinic' changed to 'monoclinic'
according to /home/saulius/struct/CIF-dictionaries/cif_core.dic
dictionary named 'cif_core.dic' version 2.4.1 from 2010-06-29.

Automatic conversion script
Id: cif_fix_values 1715 2011-07-08 13:25:40Z adriana 
;
_cod_original_sg_symbol_H-M 'P 21          '
_cod_original_formula_sum 'C34 H32 Fe N2 O '
_cod_database_code 1506664

loop_
_symmetry_equiv_pos_as_xyz
+X,+Y,+Z
'-X,+Y+ 1/2,-Z'

loop_
_atom_site_label
_atom_site_type_symbol
_atom_site_fract_x
_atom_site_fract_y
_atom_site_fract_z
_atom_site_U_iso_or_equiv
_atom_site_adp_type
_atom_site_occupancy
_atom_site_symmetry_multiplicity
_atom_site_calc_flag
_atom_site_refinement_flags
Fe35 Fe 0.08551(7) 0.34735(3) 0.74735(6) 0.02581(17) Uani 1 1 d .
O38 O 0.3881(4) 0.20954(16) 0.8322(3) 0.0299(7) Uani 1 1 d .
N36 N -0.1957(5) 0.17638(19) 0.5442(4) 0.0291(8) Uani 1 1 d .
N37 N 0.1238(5) 0.18889(17) 0.5848(4) 0.0272(8) Uani 1 1 d .
C1 C -0.0356(6) 0.2557(2) 0.7276(4) 0.0252(8) Uani 1 1 d .
C2 C 0.0993(6) 0.2630(2) 0.8638(4) 0.0260(9) Uani 1 1 d .
C3 C 0.0324(6) 0.3166(2) 0.9326(5) 0.0291(9) Uani 1 1 d .
C4 C -0.1362(5) 0.3437(3) 0.8427(4) 0.0288(8) Uani 1 1 d .
C5 C -0.1799(6) 0.3060(2) 0.7166(5) 0.0270(9) Uani 1 1 d .
C6 C 0.3361(8) 0.3569(3) 0.6938(8) 0.066(2) Uani 1 1 d .
C7 C 0.3174(11) 0.4054(5) 0.7910(7) 0.077(3) Uani 1 1 d .
C8 C 0.1588(12) 0.4436(3) 0.7292(9) 0.067(2) Uani 1 1 d .
C9 C 0.0803(8) 0.4189(3) 0.5993(6) 0.0495(14) Uani 1 1 d .
C10 C 0.1856(9) 0.3656(3) 0.5737(7) 0.0573(16) Uani 1 1 d .
C11 C -0.0302(6) 0.2059(2) 0.6200(4) 0.0256(8) Uani 1 1 d .
C12 C -0.3589(7) 0.1649(3) 0.6003(6) 0.0380(11) Uani 1 1 d .
C13 C -0.1427(6) 0.1248(2) 0.4552(5) 0.0286(9) Uani 1 1 d .
C14 C 0.0709(6) 0.1404(2) 0.4680(4) 0.0266(9) Uani 1 1 d .
C15 C -0.2626(7) 0.1257(3) 0.3051(5) 0.0382(11) Uani 1 1 d .
C16 C 0.1991(6) 0.0803(2) 0.4902(5) 0.0300(10) Uani 1 1 d .
C17 C 0.2477(7) 0.0494(2) 0.6189(5) 0.0370(11) Uani 1 1 d .
C18 C 0.3715(8) -0.0047(3) 0.6415(6) 0.0485(13) Uani 1 1 d .
C19 C 0.4434(8) -0.0272(3) 0.5305(7) 0.0486(14) Uani 1 1 d .
C20 C 0.3944(8) 0.0025(3) 0.4014(7) 0.0472(14) Uani 1 1 d .
C21 C 0.2709(7) 0.0571(2) 0.3800(5) 0.0376(11) Uani 1 1 d .
C22 C 0.2657(6) 0.2172(2) 0.9251(5) 0.0288(9) Uani 1 1 d .
C23 C 0.3894(7) 0.2476(2) 1.0597(5) 0.0333(10) Uani 1 1 d .
C24 C 0.5574(8) 0.2789(3) 1.0581(5) 0.0433(12) Uani 1 1 d .
C25 C 0.6677(9) 0.3096(3) 1.1785(6) 0.0550(15) Uani 1 1 d .
C26 C 0.6098(11) 0.3092(3) 1.3009(7) 0.0604(17) Uani 1 1 d .
C27 C 0.4423(10) 0.2779(3) 1.3053(6) 0.0557(17) Uani 1 1 d .
C28 C 0.3294(8) 0.2460(3) 1.1856(5) 0.0413(12) Uani 1 1 d .
C29 C 0.1900(7) 0.1485(2) 0.9545(5) 0.0328(10) Uani 1 1 d .
C30 C 0.0026(8) 0.1354(3) 0.9496(6) 0.0416(12) Uani 1 1 d .
C31 C -0.0570(10) 0.0711(3) 0.9685(7) 0.0541(15) Uani 1 1 d .
C32 C 0.0712(10) 0.0195(3) 0.9912(6) 0.0538(15) Uani 1 1 d .
C33 C 0.2604(9) 0.0320(3) 1.0012(6) 0.0496(14) Uani 1 1 d .
C34 C 0.3204(8) 0.0960(2) 0.9821(5) 0.0384(11) Uani 1 1 d .
H38 H 0.3463 0.1972 0.7653 0.036 Uiso 1 1 d R
H3 H 0.0899 0.3318 1.0226 0.035 Uiso 1 1 calc .
H4 H -0.2051 0.3796 0.8631 0.035 Uiso 1 1 calc .
H5 H -0.2834 0.3125 0.6403 0.032 Uiso 1 1 calc .
H6 H 0.4306 0.3248 0.7063 0.079 Uiso 1 1 calc .
H7 H 0.3963 0.4112 0.8807 0.092 Uiso 1 1 calc .
H8 H 0.1143 0.4799 0.7701 0.081 Uiso 1 1 calc .
H9 H -0.0280 0.4354 0.5370 0.059 Uiso 1 1 calc .
H10 H 0.1616 0.3402 0.4921 0.069 Uiso 1 1 calc R
H12A H -0.4574 0.1439 0.5300 0.046 Uiso 1 1 d R
H12B H -0.4047 0.2064 0.6268 0.046 Uiso 1 1 d R
H12C H -0.3235 0.1367 0.6815 0.046 Uiso 1 1 d R
H13 H -0.1527 0.0846 0.4956 0.034 Uiso 1 1 d R
H14 H 0.0703 0.1594 0.3869 0.032 Uiso 1 1 d R
H15A H -0.2215 0.0910 0.2524 0.046 Uiso 1 1 d R
H15B H -0.2486 0.1677 0.2629 0.046 Uiso 1 1 d R
H15C H -0.3938 0.1190 0.3049 0.046 Uiso 1 1 d R
H17 H 0.2027 0.0696 0.7085 0.044 Uiso 1 1 d R
H18 H 0.4054 -0.0256 0.7323 0.058 Uiso 1 1 d R
H20 H 0.4445 -0.0159 0.3175 0.057 Uiso 1 1 d R
H21 H 0.2244 0.0789 0.2705 0.045 Uiso 1 1 d R
H24 H 0.6143 0.2742 0.9819 0.052 Uiso 1 1 d R
H25 H 0.7844 0.3312 1.1746 0.066 Uiso 1 1 d R
H26 H 0.6855 0.3304 1.3835 0.072 Uiso 1 1 d R
H27 H 0.4006 0.2775 1.3911 0.067 Uiso 1 1 d R
H28 H 0.2051 0.2172 1.1790 0.050 Uiso 1 1 d R
H30 H -0.1090 0.1710 0.9320 0.050 Uiso 1 1 d R
H31 H -0.1932 0.0630 0.9564 0.065 Uiso 1 1 d R
H32 H 0.0282 -0.0249 0.9999 0.065 Uiso 1 1 d R
H33 H 0.3460 -0.0069 1.0197 0.060 Uiso 1 1 d R
H34 H 0.4445 0.1032 0.9888 0.046 Uiso 1 1 d R
H19 H 0.5305 -0.0645 0.5453 0.08(2) Uiso 1 1 d R

loop_
_atom_site_aniso_label
_atom_site_aniso_U_11
_atom_site_aniso_U_22
_atom_site_aniso_U_33
_atom_site_aniso_U_23
_atom_site_aniso_U_13
_atom_site_aniso_U_12
Fe35 0.0241(3) 0.0202(3) 0.0352(3) 0.0017(3) 0.0111(2) 0.0005(3)
O38 0.0267(15) 0.0384(17) 0.0261(15) -0.0042(13) 0.0093(12) 0.0035(14)
N36 0.0240(18) 0.0306(19) 0.035(2) -0.0077(16) 0.0104(15) -0.0017(16)
N37 0.0257(17) 0.0223(17) 0.0343(19) -0.0067(14) 0.0085(14) -0.0043(15)
C1 0.025(2) 0.022(2) 0.031(2) 0.0003(16) 0.0110(16) 0.0010(17)
C2 0.029(2) 0.022(2) 0.030(2) 0.0000(16) 0.0127(17) -0.0025(17)
C3 0.032(2) 0.023(2) 0.034(2) -0.0031(17) 0.0124(18) -0.0027(18)
C4 0.0261(17) 0.0243(19) 0.041(2) -0.004(2) 0.0173(15) 0.002(2)
C5 0.024(2) 0.024(2) 0.035(2) -0.0043(17) 0.0104(17) 0.0029(17)
C6 0.034(2) 0.049(4) 0.128(6) 0.052(4) 0.048(3) 0.015(3)
C7 0.067(4) 0.092(6) 0.059(4) 0.022(4) -0.008(3) -0.060(5)
C8 0.100(5) 0.025(3) 0.099(5) -0.004(3) 0.067(5) -0.013(3)
C9 0.040(3) 0.048(3) 0.066(4) 0.031(3) 0.023(3) 0.006(3)
C10 0.077(4) 0.051(4) 0.060(3) -0.001(3) 0.048(3) -0.012(3)
C11 0.0241(19) 0.0196(18) 0.033(2) -0.0023(17) 0.0075(16) 0.0004(17)
C12 0.024(2) 0.043(3) 0.050(3) -0.008(2) 0.015(2) -0.006(2)
C13 0.027(2) 0.021(2) 0.036(2) -0.0030(18) 0.0042(18) -0.0024(18)
C14 0.031(2) 0.024(2) 0.027(2) -0.0002(17) 0.0110(17) -0.0014(18)
C15 0.040(3) 0.041(3) 0.030(2) -0.006(2) 0.003(2) 0.002(2)
C16 0.025(2) 0.025(2) 0.040(3) -0.0124(19) 0.0074(18) -0.0043(18)
C17 0.037(2) 0.033(2) 0.041(3) -0.005(2) 0.010(2) 0.002(2)
C18 0.042(3) 0.037(3) 0.065(4) -0.007(3) 0.009(3) 0.004(2)
C19 0.038(3) 0.029(2) 0.080(4) -0.018(3) 0.017(3) 0.003(2)
C20 0.045(3) 0.040(3) 0.066(4) -0.016(3) 0.031(3) -0.005(3)
C21 0.039(3) 0.033(2) 0.044(3) -0.013(2) 0.018(2) -0.006(2)
C22 0.031(2) 0.028(2) 0.031(2) 0.0009(18) 0.0157(18) 0.0077(18)
C23 0.039(3) 0.030(2) 0.030(2) -0.0013(18) 0.0059(19) 0.006(2)
C24 0.053(3) 0.039(3) 0.035(3) 0.001(2) 0.005(2) -0.004(2)
C25 0.067(4) 0.047(3) 0.043(3) 0.005(3) -0.003(3) -0.011(3)
C26 0.082(5) 0.043(3) 0.047(3) -0.006(3) -0.003(3) 0.000(3)
C27 0.084(5) 0.054(3) 0.029(3) -0.002(2) 0.013(3) 0.028(3)
C28 0.052(3) 0.040(3) 0.032(2) 0.000(2) 0.010(2) 0.015(2)
C29 0.042(3) 0.027(2) 0.031(2) 0.0006(18) 0.0128(19) 0.005(2)
C30 0.047(3) 0.031(3) 0.051(3) 0.015(2) 0.020(2) 0.005(2)
C31 0.059(4) 0.033(3) 0.075(4) 0.014(3) 0.024(3) 0.000(3)
C32 0.085(5) 0.030(3) 0.051(3) 0.009(2) 0.026(3) -0.001(3)
C33 0.074(4) 0.028(3) 0.048(3) 0.005(2) 0.017(3) 0.016(3)
C34 0.053(3) 0.031(3) 0.033(2) 0.0043(19) 0.014(2) 0.011(2)

loop_
_atom_type_symbol
_atom_type_description
_atom_type_scat_dispersion_real
_atom_type_scat_dispersion_imag
_atom_type_scat_source
C C 0.0033 0.0016 'International Tables Vol C Tables 4.2.6.8 and 6.1.1.4'
H H 0.0000 0.0000 'International Tables Vol C Tables 4.2.6.8 and 6.1.1.4'
Fe Fe 0.3463 0.8444 'International Tables Vol C Tables 4.2.6.8 and 6.1.1.4'
N N 0.0061 0.0033 'International Tables Vol C Tables 4.2.6.8 and 6.1.1.4'
O O 0.0106 0.0060 'International Tables Vol C Tables 4.2.6.8 and 6.1.1.4'

loop_
_diffrn_radiation_wavelength
0.71073

loop_
_geom_angle_atom_site_label_1
_geom_angle_atom_site_label_2
_geom_angle_atom_site_label_3
_geom_angle
C7 Fe35 C6 40.5(3)
C7 Fe35 C8 40.3(3)
C6 Fe35 C8 67.4(3)
C7 Fe35 C1 150.4(3)
C6 Fe35 C1 117.2(2)
C8 Fe35 C1 167.3(3)
C7 Fe35 C2 116.4(2)
C6 Fe35 C2 107.5(2)
C8 Fe35 C2 150.4(3)
C1 Fe35 C2 41.81(16)
C7 Fe35 C3 108.6(2)
C6 Fe35 C3 129.6(2)
C8 Fe35 C3 118.6(2)
C1 Fe35 C3 68.73(17)
C2 Fe35 C3 40.80(17)
C7 Fe35 C10 67.8(3)
C6 Fe35 C10 40.5(3)
C8 Fe35 C10 66.4(2)
C1 Fe35 C10 108.6(2)
C2 Fe35 C10 129.7(2)
C3 Fe35 C10 168.3(2)
C7 Fe35 C9 66.8(3)
C6 Fe35 C9 67.0(2)
C8 Fe35 C9 38.8(3)
C1 Fe35 C9 130.1(2)
C2 Fe35 C9 168.2(2)
C3 Fe35 C9 150.7(2)
C10 Fe35 C9 39.5(2)
C7 Fe35 C4 129.3(3)
C6 Fe35 C4 167.9(3)
C8 Fe35 C4 109.0(3)
C1 Fe35 C4 69.0(2)
C2 Fe35 C4 69.59(19)
C3 Fe35 C4 40.90(17)
C10 Fe35 C4 150.0(2)
C9 Fe35 C4 118.0(2)
C7 Fe35 C5 167.3(3)
C6 Fe35 C5 150.7(3)
C8 Fe35 C5 129.2(3)
C1 Fe35 C5 41.32(17)
C2 Fe35 C5 69.94(17)
C3 Fe35 C5 68.42(17)
C10 Fe35 C5 117.6(2)
C9 Fe35 C5 109.3(2)
C4 Fe35 C5 40.49(17)
C11 N36 C12 123.4(4)
C11 N36 C13 107.8(3)
C12 N36 C13 118.1(4)
C11 N37 C14 107.7(3)
C5 C1 C2 108.0(4)
C5 C1 C11 125.2(4)
C2 C1 C11 126.8(4)
C5 C1 Fe35 69.8(2)
C2 C1 Fe35 69.2(2)
C11 C1 Fe35 127.2(3)
C3 C2 C1 106.3(4)
C3 C2 C22 127.2(4)
C1 C2 C22 126.2(4)
C3 C2 Fe35 69.7(3)
C1 C2 Fe35 69.0(2)
C22 C2 Fe35 130.8(3)
C4 C3 C2 109.8(4)
C4 C3 Fe35 69.8(2)
C2 C3 Fe35 69.5(2)
C5 C4 C3 107.8(4)
C5 C4 Fe35 69.9(2)
C3 C4 Fe35 69.3(2)
C4 C5 C1 108.1(4)
C4 C5 Fe35 69.6(2)
C1 C5 Fe35 68.8(2)
C7 C6 C10 107.4(5)
C7 C6 Fe35 69.3(3)
C10 C6 Fe35 70.5(3)
C6 C7 C8 107.4(5)
C6 C7 Fe35 70.2(3)
C8 C7 Fe35 70.9(4)
C9 C8 C7 108.4(6)
C9 C8 Fe35 70.9(3)
C7 C8 Fe35 68.8(4)
C8 C9 C10 109.5(6)
C8 C9 Fe35 70.3(3)
C10 C9 Fe35 70.2(3)
C9 C10 C6 107.2(6)
C9 C10 Fe35 70.3(3)
C6 C10 Fe35 68.9(3)
N37 C11 N36 115.8(4)
N37 C11 C1 123.5(4)
N36 C11 C1 120.7(4)
N36 C13 C15 113.3(4)
N36 C13 C14 102.0(3)
C15 C13 C14 113.5(4)
N37 C14 C16 112.7(3)
N37 C14 C13 105.1(3)
C16 C14 C13 114.4(4)
C17 C16 C21 119.9(5)
C17 C16 C14 120.5(4)
C21 C16 C14 119.5(4)
C16 C17 C18 120.8(5)
C17 C18 C19 118.7(5)
C20 C19 C18 121.2(5)
C19 C20 C21 119.6(5)
C16 C21 C20 119.7(5)
O38 C22 C2 111.8(3)
O38 C22 C23 105.6(4)
C2 C22 C23 109.7(4)
O38 C22 C29 109.0(3)
C2 C22 C29 109.6(4)
C23 C22 C29 111.1(4)
C24 C23 C28 119.1(4)
C24 C23 C22 120.5(4)
C28 C23 C22 120.4(4)
C23 C24 C25 121.3(5)
C26 C25 C24 120.2(6)
C25 C26 C27 119.6(6)
C26 C27 C28 121.3(6)
C23 C28 C27 118.5(5)
C30 C29 C34 118.4(4)
C30 C29 C22 124.1(4)
C34 C29 C22 117.5(4)
C29 C30 C31 120.7(5)
C32 C31 C30 120.5(6)
C33 C32 C31 119.6(5)
C32 C33 C34 120.1(5)
C33 C34 C29 120.7(5)
C22 O38 H38 116.3

loop_
_geom_bond_atom_site_label_1
_geom_bond_atom_site_label_2
_geom_bond_distance
Fe35 C7 2.007(6)
Fe35 C6 2.019(5)
Fe35 C8 2.034(6)
Fe35 C1 2.037(4)
Fe35 C2 2.039(4)
Fe35 C3 2.041(4)
Fe35 C10 2.039(5)
Fe35 C9 2.041(5)
Fe35 C4 2.048(4)
Fe35 C5 2.050(4)
O38 C22 1.426(5)
N36 C11 1.382(5)
N36 C12 1.440(6)
N36 C13 1.468(6)
N37 C11 1.292(5)
N37 C14 1.482(5)
C1 C5 1.442(6)
C1 C2 1.454(6)
C1 C11 1.464(6)
C2 C3 1.422(6)
C2 C22 1.522(6)
C3 C4 1.428(6)
C4 C5 1.418(6)
C6 C7 1.394(11)
C6 C10 1.406(9)
C7 C8 1.394(11)
C8 C9 1.355(10)
C9 C10 1.377(8)
C13 C15 1.513(6)
C13 C14 1.555(6)
C14 C16 1.512(6)
C16 C17 1.372(7)
C16 C21 1.389(7)
C17 C18 1.396(7)
C18 C19 1.392(8)
C19 C20 1.365(9)
C20 C21 1.404(8)
C22 C23 1.529(6)
C22 C29 1.544(6)
C23 C24 1.376(7)
C23 C28 1.404(7)
C24 C25 1.397(7)
C25 C26 1.363(9)
C26 C27 1.379(10)
C27 C28 1.410(8)
C29 C30 1.373(7)
C29 C34 1.402(7)
C30 C31 1.396(7)
C31 C32 1.377(8)
C32 C33 1.374(9)
C33 C34 1.390(7)
O38 H38 0.6965

loop_
_geom_torsion_atom_site_label_1
_geom_torsion_atom_site_label_2
_geom_torsion_atom_site_label_3
_geom_torsion_atom_site_label_4
_geom_torsion
C7 Fe35 C1 C5 171.5(5)
C6 Fe35 C1 C5 -154.3(3)
C8 Fe35 C1 C5 -46.3(11)
C2 Fe35 C1 C5 119.5(4)
C3 Fe35 C1 C5 81.1(3)
C10 Fe35 C1 C5 -111.0(3)
C9 Fe35 C1 C5 -72.5(3)
C4 Fe35 C1 C5 37.1(2)
C7 Fe35 C1 C2 51.9(6)
C6 Fe35 C1 C2 86.2(3)
C8 Fe35 C1 C2 -165.8(10)
C3 Fe35 C1 C2 -38.4(2)
C10 Fe35 C1 C2 129.4(3)
C9 Fe35 C1 C2 168.0(3)
C4 Fe35 C1 C2 -82.4(3)
C5 Fe35 C1 C2 -119.5(4)
C7 Fe35 C1 C11 -69.1(6)
C6 Fe35 C1 C11 -34.8(5)
C8 Fe35 C1 C11 73.2(12)
C2 Fe35 C1 C11 -121.0(5)
C3 Fe35 C1 C11 -159.4(4)
C10 Fe35 C1 C11 8.4(4)
C9 Fe35 C1 C11 47.0(5)
C4 Fe35 C1 C11 156.6(4)
C5 Fe35 C1 C11 119.5(5)
C5 C1 C2 C3 0.8(5)
C11 C1 C2 C3 -178.4(4)
Fe35 C1 C2 C3 60.0(3)
C5 C1 C2 C22 174.8(4)
C11 C1 C2 C22 -4.4(7)
Fe35 C1 C2 C22 -125.9(4)
C5 C1 C2 Fe35 -59.2(3)
C11 C1 C2 Fe35 121.6(4)
C7 Fe35 C2 C3 88.2(4)
C6 Fe35 C2 C3 131.0(3)
C8 Fe35 C2 C3 56.2(5)
C1 Fe35 C2 C3 -117.6(3)
C10 Fe35 C2 C3 170.3(3)
C9 Fe35 C2 C3 -168.5(9)
C4 Fe35 C2 C3 -36.6(3)
C5 Fe35 C2 C3 -79.8(3)
C7 Fe35 C2 C1 -154.3(4)
C6 Fe35 C2 C1 -111.4(3)
C8 Fe35 C2 C1 173.7(5)
C3 Fe35 C2 C1 117.6(3)
C10 Fe35 C2 C1 -72.1(4)
C9 Fe35 C2 C1 -50.9(11)
C4 Fe35 C2 C1 81.0(3)
C5 Fe35 C2 C1 37.7(2)
C7 Fe35 C2 C22 -34.0(5)
C6 Fe35 C2 C22 8.9(5)
C8 Fe35 C2 C22 -66.0(6)
C1 Fe35 C2 C22 120.3(5)
C3 Fe35 C2 C22 -122.2(5)
C10 Fe35 C2 C22 48.2(5)
C9 Fe35 C2 C22 69.4(11)
C4 Fe35 C2 C22 -158.7(4)
C5 Fe35 C2 C22 158.0(4)
C1 C2 C3 C4 -1.3(5)
C22 C2 C3 C4 -175.3(4)
Fe35 C2 C3 C4 58.3(3)
C1 C2 C3 Fe35 -59.6(3)
C22 C2 C3 Fe35 126.4(4)
C7 Fe35 C3 C4 129.3(4)
C6 Fe35 C3 C4 169.6(4)
C8 Fe35 C3 C4 86.4(4)
C1 Fe35 C3 C4 -82.1(3)
C2 Fe35 C3 C4 -121.5(4)
C10 Fe35 C3 C4 -161.0(10)
C9 Fe35 C3 C4 53.7(5)
C5 Fe35 C3 C4 -37.6(3)
C7 Fe35 C3 C2 -109.3(4)
C6 Fe35 C3 C2 -68.9(4)
C8 Fe35 C3 C2 -152.1(3)
C1 Fe35 C3 C2 39.4(2)
C10 Fe35 C3 C2 -39.5(11)
C9 Fe35 C3 C2 175.2(4)
C4 Fe35 C3 C2 121.5(4)
C5 Fe35 C3 C2 83.9(3)
C2 C3 C4 C5 1.4(5)
Fe35 C3 C4 C5 59.5(3)
C2 C3 C4 Fe35 -58.1(3)
C7 Fe35 C4 C5 169.3(4)
C6 Fe35 C4 C5 -161.0(11)
C8 Fe35 C4 C5 128.8(4)
C1 Fe35 C4 C5 -37.8(3)
C2 Fe35 C4 C5 -82.7(3)
C3 Fe35 C4 C5 -119.1(4)
C10 Fe35 C4 C5 53.3(6)
C9 Fe35 C4 C5 87.4(4)
C7 Fe35 C4 C3 -71.6(4)
C6 Fe35 C4 C3 -41.9(14)
C8 Fe35 C4 C3 -112.1(4)
C1 Fe35 C4 C3 81.3(3)
C2 Fe35 C4 C3 36.5(3)
C10 Fe35 C4 C3 172.4(4)
C9 Fe35 C4 C3 -153.5(3)
C5 Fe35 C4 C3 119.1(4)
C3 C4 C5 C1 -0.8(5)
Fe35 C4 C5 C1 58.3(3)
C3 C4 C5 Fe35 -59.1(3)
C2 C1 C5 C4 0.0(5)
C11 C1 C5 C4 179.2(4)
Fe35 C1 C5 C4 -58.8(3)
C2 C1 C5 Fe35 58.8(3)
C11 C1 C5 Fe35 -122.0(4)
C7 Fe35 C5 C4 -40.7(11)
C6 Fe35 C5 C4 172.0(4)
C8 Fe35 C5 C4 -72.0(4)
C1 Fe35 C5 C4 119.9(4)
C2 Fe35 C5 C4 81.7(3)
C3 Fe35 C5 C4 38.0(3)
C10 Fe35 C5 C4 -153.1(3)
C9 Fe35 C5 C4 -110.8(3)
C7 Fe35 C5 C1 -160.5(10)
C6 Fe35 C5 C1 52.1(5)
C8 Fe35 C5 C1 168.1(3)
C2 Fe35 C5 C1 -38.1(2)
C3 Fe35 C5 C1 -81.9(3)
C10 Fe35 C5 C1 87.1(3)
C9 Fe35 C5 C1 129.3(3)
C4 Fe35 C5 C1 -119.9(4)
C8 Fe35 C6 C7 38.5(4)
C1 Fe35 C6 C7 -154.7(4)
C2 Fe35 C6 C7 -110.4(4)
C3 Fe35 C6 C7 -70.7(5)
C10 Fe35 C6 C7 118.2(5)
C9 Fe35 C6 C7 80.7(4)
C4 Fe35 C6 C7 -36.1(14)
C5 Fe35 C6 C7 169.5(4)
C7 Fe35 C6 C10 -118.2(5)
C8 Fe35 C6 C10 -79.7(4)
C1 Fe35 C6 C10 87.2(4)
C2 Fe35 C6 C10 131.4(3)
C3 Fe35 C6 C10 171.2(3)
C9 Fe35 C6 C10 -37.4(4)
C4 Fe35 C6 C10 -154.3(11)
C5 Fe35 C6 C10 51.3(6)
C10 C6 C7 C8 -0.9(7)
Fe35 C6 C7 C8 -61.4(4)
C10 C6 C7 Fe35 60.5(4)
C8 Fe35 C7 C6 -117.5(5)
C1 Fe35 C7 C6 50.5(6)
C2 Fe35 C7 C6 86.3(4)
C3 Fe35 C7 C6 129.9(4)
C10 Fe35 C7 C6 -38.2(4)
C9 Fe35 C7 C6 -81.1(4)
C4 Fe35 C7 C6 170.8(3)
C5 Fe35 C7 C6 -156.0(9)
C6 Fe35 C7 C8 117.5(5)
C1 Fe35 C7 C8 168.0(4)
C2 Fe35 C7 C8 -156.1(4)
C3 Fe35 C7 C8 -112.6(4)
C10 Fe35 C7 C8 79.3(4)
C9 Fe35 C7 C8 36.4(4)
C4 Fe35 C7 C8 -71.6(5)
C5 Fe35 C7 C8 -38.5(12)
C6 C7 C8 C9 1.0(7)
Fe35 C7 C8 C9 -60.0(4)
C6 C7 C8 Fe35 61.0(4)
C7 Fe35 C8 C9 119.6(6)
C6 Fe35 C8 C9 80.9(4)
C1 Fe35 C8 C9 -32.6(13)
C2 Fe35 C8 C9 166.7(4)
C3 Fe35 C8 C9 -155.1(3)
C10 Fe35 C8 C9 36.7(4)
C4 Fe35 C8 C9 -111.4(4)
C5 Fe35 C8 C9 -70.6(4)
C6 Fe35 C8 C7 -38.6(4)
C1 Fe35 C8 C7 -152.2(10)
C2 Fe35 C8 C7 47.2(7)
C3 Fe35 C8 C7 85.3(5)
C10 Fe35 C8 C7 -82.9(5)
C9 Fe35 C8 C7 -119.6(6)
C4 Fe35 C8 C7 129.0(4)
C5 Fe35 C8 C7 169.8(4)
C7 C8 C9 C10 -0.7(7)
Fe35 C8 C9 C10 -59.4(4)
C7 C8 C9 Fe35 58.7(4)
C7 Fe35 C9 C8 -37.8(5)
C6 Fe35 C9 C8 -82.0(5)
C1 Fe35 C9 C8 171.1(4)
C2 Fe35 C9 C8 -146.4(10)
C3 Fe35 C9 C8 49.1(6)
C10 Fe35 C9 C8 -120.4(6)
C4 Fe35 C9 C8 85.8(4)
C5 Fe35 C9 C8 129.2(4)
C7 Fe35 C9 C10 82.7(5)
C6 Fe35 C9 C10 38.4(4)
C8 Fe35 C9 C10 120.4(6)
C1 Fe35 C9 C10 -68.5(4)
C2 Fe35 C9 C10 -26.0(12)
C3 Fe35 C9 C10 169.5(4)
C4 Fe35 C9 C10 -153.8(4)
C5 Fe35 C9 C10 -110.3(4)
C8 C9 C10 C6 0.2(6)
Fe35 C9 C10 C6 -59.3(4)
C8 C9 C10 Fe35 59.5(4)
C7 C6 C10 C9 0.5(6)
Fe35 C6 C10 C9 60.2(4)
C7 C6 C10 Fe35 -59.8(4)
C7 Fe35 C10 C9 -80.1(5)
C6 Fe35 C10 C9 -118.3(6)
C8 Fe35 C10 C9 -36.1(4)
C1 Fe35 C10 C9 131.3(4)
C2 Fe35 C10 C9 173.3(3)
C3 Fe35 C10 C9 -154.0(9)
C4 Fe35 C10 C9 51.2(6)
C5 Fe35 C10 C9 87.2(4)
C7 Fe35 C10 C6 38.2(4)
C8 Fe35 C10 C6 82.2(4)
C1 Fe35 C10 C6 -110.4(4)
C2 Fe35 C10 C6 -68.4(5)
C3 Fe35 C10 C6 -35.7(12)
C9 Fe35 C10 C6 118.3(6)
C4 Fe35 C10 C6 169.6(5)
C5 Fe35 C10 C6 -154.5(4)
C14 N37 C11 N36 0.0(5)
C14 N37 C11 C1 -176.9(4)
C12 N36 C11 N37 151.9(4)
C13 N36 C11 N37 8.3(5)
C12 N36 C11 C1 -31.1(7)
C13 N36 C11 C1 -174.7(4)
C5 C1 C11 N37 138.0(5)
C2 C1 C11 N37 -42.9(7)
Fe35 C1 C11 N37 47.7(6)
C5 C1 C11 N36 -38.7(7)
C2 C1 C11 N36 140.4(4)
Fe35 C1 C11 N36 -129.1(4)
C11 N36 C13 C15 -134.4(4)
C12 N36 C13 C15 79.8(5)
C11 N36 C13 C14 -12.0(5)
C12 N36 C13 C14 -157.8(4)
C11 N37 C14 C16 -132.9(4)
C11 N37 C14 C13 -7.7(5)
N36 C13 C14 N37 11.8(4)
C15 C13 C14 N37 134.0(4)
N36 C13 C14 C16 135.9(4)
C15 C13 C14 C16 -101.8(4)
N37 C14 C16 C17 44.9(6)
C13 C14 C16 C17 -75.1(5)
N37 C14 C16 C21 -133.8(4)
C13 C14 C16 C21 106.2(5)
C21 C16 C17 C18 1.1(7)
C14 C16 C17 C18 -177.7(5)
C16 C17 C18 C19 -0.7(8)
C17 C18 C19 C20 -0.2(8)
C18 C19 C20 C21 0.7(8)
C17 C16 C21 C20 -0.6(7)
C14 C16 C21 C20 178.2(4)
C19 C20 C21 C16 -0.3(8)
C3 C2 C22 O38 -132.3(4)
C1 C2 C22 O38 54.9(6)
Fe35 C2 C22 O38 -37.8(5)
C3 C2 C22 C23 -15.5(6)
C1 C2 C22 C23 171.7(4)
Fe35 C2 C22 C23 79.0(5)
C3 C2 C22 C29 106.7(5)
C1 C2 C22 C29 -66.1(5)
Fe35 C2 C22 C29 -158.8(3)
O38 C22 C23 C24 18.9(6)
C2 C22 C23 C24 -101.6(5)
C29 C22 C23 C24 137.0(5)
O38 C22 C23 C28 -163.4(4)
C2 C22 C23 C28 76.0(5)
C29 C22 C23 C28 -45.3(6)
C28 C23 C24 C25 -0.7(8)
C22 C23 C24 C25 177.0(5)
C23 C24 C25 C26 -0.1(9)
C24 C25 C26 C27 0.4(9)
C25 C26 C27 C28 0.2(9)
C24 C23 C28 C27 1.2(7)
C22 C23 C28 C27 -176.5(5)
C26 C27 C28 C23 -1.0(8)
O38 C22 C29 C30 -133.4(5)
C2 C22 C29 C30 -10.8(6)
C23 C22 C29 C30 110.6(5)
O38 C22 C29 C34 43.8(5)
C2 C22 C29 C34 166.5(4)
C23 C22 C29 C34 -72.1(5)
C34 C29 C30 C31 -1.4(8)
C22 C29 C30 C31 175.8(5)
C29 C30 C31 C32 -0.6(10)
C30 C31 C32 C33 2.8(10)
C31 C32 C33 C34 -2.9(9)
C32 C33 C34 C29 0.9(8)
C30 C29 C34 C33 1.3(7)
C22 C29 C34 C33 -176.1(4)
